data_1555848
loop_
_publ_author_name
'Peng, Yu'
'Xiao, Jian'
'Xu, Xiao-Bo'
'Duan, Shu-Ming'
'Ren, Li'
'Shao, Yong-Liang'
'Wang, Ya-Wen'

_publ_section_title
;
 Stereospecific Synthesis of Tetrahydronaphtho[2,3-b]furans Enabled by a
 Nickel-Promoted Tandem Reductive Cyclization.
;
_journal_issue 19
_journal_name_full 'Organic letters'
_journal_page_first 5170
_journal_page_last 5173
_journal_paper_doi 10.1021/acs.orglett.6b02665
_journal_volume 18
_journal_year 2016
_chemical_formula_moiety 'C14 H14 O2'
_chemical_formula_sum 'C14 H14 O2'
_chemical_formula_weight 214.25
_space_group_crystal_system orthorhombic
_space_group_IT_number 61
_space_group_name_Hall '-P 2ac 2ab'
_space_group_name_H-M_alt 'P b c a'
_atom_sites_solution_hydrogens geom
_atom_sites_solution_primary direct
_audit_creation_date 2016-09-17
_audit_creation_method
;
Olex2 1.2
(compiled 2016.09.09 svn.r3337 for OlexSys, GUI svn.r5227)
;
_cell_angle_alpha 90
_cell_angle_beta 90
_cell_angle_gamma 90
_cell_formula_units_Z 8
_cell_length_a 14.9062(6)
_cell_length_b 8.6079(5)
_cell_length_c 17.2918(10)
_cell_measurement_reflns_used 891
_cell_measurement_temperature 293(2)
_cell_measurement_theta_max 22.5460
_cell_measurement_theta_min 3.7980
_cell_volume 2218.7(2)
_computing_cell_refinement
;
CrysAlisPro, Agilent Technologies,
Version 1.171.36.28 (release 01-02-2013 CrysAlis171 .NET)
(compiled Feb  1 2013,16:14:44)
;
_computing_data_collection
;
CrysAlisPro, Agilent Technologies,
Version 1.171.36.28 (release 01-02-2013 CrysAlis171 .NET)
(compiled Feb  1 2013,16:14:44)
;
_computing_data_reduction
;
CrysAlisPro, Agilent Technologies,
Version 1.171.36.28 (release 01-02-2013 CrysAlis171 .NET)
(compiled Feb  1 2013,16:14:44)
;
_computing_molecular_graphics 'Olex2 (Dolomanov et al., 2009)'
_computing_publication_material 'Olex2 (Dolomanov et al., 2009)'
_computing_structure_refinement 'ShelXL (Sheldrick, 2015)'
_computing_structure_solution 'ShelXS (Sheldrick, 2008)'
_diffrn_ambient_temperature 293(2)
_diffrn_detector_area_resol_mean 16.0733
_diffrn_measured_fraction_theta_full 0.999
_diffrn_measured_fraction_theta_max 0.999
_diffrn_measurement_details
;
#__ type_ start__ end____ width___ exp.time_
  1 omega  -39.00   -4.50   1.5000   10.0000
omega____ theta____ kappa____ phi______ frames
    -       22.8075   19.0000 -120.0000 23

#__ type_ start__ end____ width___ exp.time_
  2 omega    2.00   87.50   1.5000   10.0000
omega____ theta____ kappa____ phi______ frames
    -       22.8075   19.0000 -120.0000 57

#__ type_ start__ end____ width___ exp.time_
  3 omega   19.00   55.00   1.5000   10.0000
omega____ theta____ kappa____ phi______ frames
    -       22.8075   19.0000   30.0000 24
;
_diffrn_measurement_device_type 'SuperNova, Dual, Cu at zero, Eos'
_diffrn_measurement_method '\w scans'
_diffrn_orient_matrix_UB_11 0.0335186000
_diffrn_orient_matrix_UB_12 0.0511790000
_diffrn_orient_matrix_UB_13 -0.0140769000
_diffrn_orient_matrix_UB_21 -0.0131564000
_diffrn_orient_matrix_UB_22 0.0565766000
_diffrn_orient_matrix_UB_23 0.0275934000
_diffrn_orient_matrix_UB_31 0.0310969000
_diffrn_orient_matrix_UB_32 -0.0312511000
_diffrn_orient_matrix_UB_33 0.0268666000
_diffrn_radiation_monochromator mirror
_diffrn_radiation_type MoK\a
_diffrn_radiation_wavelength 0.71073
_diffrn_reflns_av_R_equivalents 0.0409
_diffrn_reflns_av_unetI/netI 0.0506
_diffrn_reflns_Laue_measured_fraction_full 0.999
_diffrn_reflns_Laue_measured_fraction_max 0.999
_diffrn_reflns_limit_h_max 17
_diffrn_reflns_limit_h_min -18
_diffrn_reflns_limit_k_max 10
_diffrn_reflns_limit_k_min -7
_diffrn_reflns_limit_l_max 19
_diffrn_reflns_limit_l_min -21
_diffrn_reflns_number 5211
_diffrn_reflns_point_group_measured_fraction_full 0.999
_diffrn_reflns_point_group_measured_fraction_max 0.999
_diffrn_reflns_theta_full 25.500
_diffrn_reflns_theta_max 26.019
_diffrn_reflns_theta_min 2.976
_diffrn_source 'SuperNova (Mo) X-ray Source'
_exptl_absorpt_coefficient_mu 0.085
_exptl_absorpt_correction_T_max 0.979
_exptl_absorpt_correction_T_min 0.973
_exptl_absorpt_correction_type multi-scan
_exptl_absorpt_process_details
;
CrysAlisPro, Agilent Technologies,
Version 1.171.36.28 (release 01-02-2013 CrysAlis171 .NET)
(compiled Feb  1 2013,16:14:44)
Empirical absorption correction using spherical harmonics,
 implemented in SCALE3 ABSPACK scaling algorithm.
;
_exptl_crystal_colour 'clear light colourless'
_exptl_crystal_colour_lustre clear
_exptl_crystal_colour_modifier light
_exptl_crystal_colour_primary colourless
_exptl_crystal_density_diffrn 1.283
_exptl_crystal_description block
_exptl_crystal_F_000 912
_exptl_crystal_size_max 0.38
_exptl_crystal_size_mid 0.27
_exptl_crystal_size_min 0.25
_refine_diff_density_max 0.571
_refine_diff_density_min -0.297
_refine_diff_density_rms 0.054
_refine_ls_extinction_method none
_refine_ls_goodness_of_fit_ref 1.047
_refine_ls_hydrogen_treatment constr
_refine_ls_matrix_type full
_refine_ls_number_parameters 145
_refine_ls_number_reflns 2183
_refine_ls_number_restraints 0
_refine_ls_restrained_S_all 1.047
_refine_ls_R_factor_all 0.1361
_refine_ls_R_factor_gt 0.0889
_refine_ls_shift/su_max 0.000
_refine_ls_shift/su_mean 0.000
_refine_ls_structure_factor_coef Fsqd
_refine_ls_weighting_details 'w=1/[\s^2^(Fo^2^)+(0.1365P)^2^+1.2675P] where P=(Fo^2^+2Fc^2^)/3'
_refine_ls_weighting_scheme calc
_refine_ls_wR_factor_gt 0.2426
_refine_ls_wR_factor_ref 0.2934
_reflns_Friedel_coverage 0.000
_reflns_number_gt 1225
_reflns_number_total 2183
_reflns_threshold_expression 'I > 2\s(I)'
_cod_data_source_file ol6b02665_si_007.cif
_cod_data_source_block xiaoj1214_9
_cod_database_code 1555848
_shelx_space_group_comment
;
The symmetry employed for this shelxl refinement is uniquely defined
by the following loop, which should always be used as a source of
symmetry information in preference to the above space-group names.
They are only intended as comments.
;
_reflns_odcompleteness_completeness 99.62
_reflns_odcompleteness_iscentric 1
_reflns_odcompleteness_theta 26.32
_olex2_refinement_description
;
1. Fixed Uiso
 At 1.2 times of:
  All C(H) groups, All C(H,H) groups
2.a Ternary CH refined with riding coordinates:
 C8(H8), C9(H9)
2.b Secondary CH2 refined with riding coordinates:
 C10(H10A,H10B), C11(H11A,H11B), C13(H13A,H13B), C14(H14A,H14B)
2.c Aromatic/amide H refined with riding coordinates:
 C2(H2), C3(H3), C4(H4), C5(H5)
;
_shelx_shelxl_version_number 2014/7
_olex2_date_sample_data_collection 1387008804.0
_olex2_submission_special_instructions 'No special instructions were received'

loop_
_space_group_symop_operation_xyz
'x, y, z'
'-x+1/2, -y, z+1/2'
'x+1/2, -y+1/2, -z'
'-x, y+1/2, -z+1/2'
'-x, -y, -z'
'x-1/2, y, -z-1/2'
'-x-1/2, y-1/2, z'
'x, -y-1/2, z-1/2'

loop_
_atom_site_label
_atom_site_type_symbol
_atom_site_fract_x
_atom_site_fract_y
_atom_site_fract_z
_atom_site_U_iso_or_equiv
_atom_site_adp_type
_atom_site_occupancy
_atom_site_site_symmetry_order
_atom_site_calc_flag
_atom_site_refinement_flags_posn
O1 O 0.93734(19) 0.0483(4) 0.71667(16) 0.0768(10) Uani 1 1 d .
O2 O 1.0559(2) 0.0427(4) 0.7945(2) 0.0916(11) Uani 1 1 d .
C1 C 0.9059(3) 0.2140(5) 0.4901(2) 0.0613(10) Uani 1 1 d .
C2 C 0.8999(3) 0.2672(5) 0.4142(3) 0.0804(13) Uani 1 1 d .
H2 H 0.9418 0.3390 0.3966 0.097 Uiso 1 1 calc R
C3 C 0.8341(4) 0.2171(6) 0.3645(3) 0.0883(15) Uani 1 1 d .
H3 H 0.8312 0.2552 0.3142 0.106 Uiso 1 1 calc R
C4 C 0.7731(4) 0.1106(6) 0.3899(3) 0.0859(14) Uani 1 1 d .
H4 H 0.7287 0.0744 0.3566 0.103 Uiso 1 1 calc R
C5 C 0.7771(3) 0.0568(5) 0.4646(2) 0.0732(12) Uani 1 1 d .
H5 H 0.7347 -0.0151 0.4812 0.088 Uiso 1 1 calc R
C6 C 0.8428(2) 0.1064(5) 0.5165(2) 0.0580(10) Uani 1 1 d .
C7 C 0.8468(2) 0.0405(5) 0.5970(2) 0.0598(10) Uani 1 1 d .
C8 C 0.9121(3) 0.1298(5) 0.6457(2) 0.0662(11) Uani 1 1 d .
H8 H 0.8854 0.2302 0.6594 0.079 Uiso 1 1 calc R
C9 C 0.9979(2) 0.1573(5) 0.6054(3) 0.0699(12) Uani 1 1 d .
H9 H 1.0164 0.0583 0.5824 0.084 Uiso 1 1 calc R
C10 C 0.9837(3) 0.2691(5) 0.5406(3) 0.0703(12) Uani 1 1 d .
H10A H 1.0378 0.2765 0.5097 0.084 Uiso 1 1 calc R
H10B H 0.9704 0.3713 0.5613 0.084 Uiso 1 1 calc R
C11 C 1.0602(2) 0.1889(5) 0.6728(3) 0.0732(12) Uani 1 1 d .
H11A H 1.1216 0.1611 0.6603 0.088 Uiso 1 1 calc R
H11B H 1.0582 0.2974 0.6879 0.088 Uiso 1 1 calc R
C12 C 1.0235(3) 0.0869(5) 0.7350(3) 0.0712(12) Uani 1 1 d .
C13 C 0.7630(3) -0.0176(6) 0.6364(3) 0.0780(13) Uani 1 1 d .
H13A H 0.7577 -0.0012 0.6917 0.094 Uiso 1 1 calc R
H13B H 0.7070 -0.0112 0.6080 0.094 Uiso 1 1 calc R
C14 C 0.8312(3) -0.1303(5) 0.6091(3) 0.0758(12) Uani 1 1 d .
H14A H 0.8167 -0.1928 0.5641 0.091 Uiso 1 1 calc R
H14B H 0.8673 -0.1827 0.6478 0.091 Uiso 1 1 calc R

loop_
_atom_site_aniso_label
_atom_site_aniso_U_11
_atom_site_aniso_U_22
_atom_site_aniso_U_33
_atom_site_aniso_U_23
_atom_site_aniso_U_13
_atom_site_aniso_U_12
O1 0.0722(17) 0.089(2) 0.0692(18) 0.0127(16) -0.0112(13) -0.0168(16)
O2 0.089(2) 0.097(3) 0.089(2) 0.0005(19) -0.0278(17) 0.0045(19)
C1 0.071(2) 0.054(2) 0.059(2) -0.0037(18) 0.0152(18) 0.0054(19)
C2 0.106(3) 0.064(3) 0.072(3) 0.004(2) 0.025(3) 0.013(2)
C3 0.127(4) 0.077(3) 0.061(3) 0.002(2) 0.001(3) 0.022(3)
C4 0.103(3) 0.075(3) 0.079(3) -0.008(3) -0.018(3) 0.016(3)
C5 0.081(3) 0.070(3) 0.069(3) -0.001(2) -0.008(2) 0.006(2)
C6 0.061(2) 0.057(2) 0.057(2) -0.0043(18) 0.0055(17) 0.0093(18)
C7 0.0516(18) 0.064(2) 0.064(2) 0.0029(19) -0.0005(16) -0.0084(18)
C8 0.067(2) 0.067(3) 0.065(2) 0.002(2) 0.0014(19) 0.002(2)
C9 0.063(2) 0.064(3) 0.083(3) -0.004(2) 0.005(2) -0.0094(19)
C10 0.071(2) 0.061(2) 0.079(3) -0.002(2) 0.019(2) -0.012(2)
C11 0.052(2) 0.069(3) 0.099(3) -0.008(3) -0.002(2) -0.007(2)
C12 0.064(2) 0.067(3) 0.082(3) -0.010(2) -0.009(2) 0.006(2)
C13 0.062(2) 0.092(3) 0.080(3) 0.011(3) 0.013(2) -0.006(2)
C14 0.085(3) 0.061(3) 0.081(3) 0.007(2) -0.009(2) -0.009(2)

loop_
_atom_type_symbol
_atom_type_description
_atom_type_scat_dispersion_real
_atom_type_scat_dispersion_imag
_atom_type_scat_source
C C 0.0033 0.0016 'International Tables Vol C Tables 4.2.6.8 and 6.1.1.4'
H H 0.0000 0.0000 'International Tables Vol C Tables 4.2.6.8 and 6.1.1.4'
O O 0.0106 0.0060 'International Tables Vol C Tables 4.2.6.8 and 6.1.1.4'

loop_
_geom_angle_atom_site_label_1
_geom_angle_atom_site_label_2
_geom_angle_atom_site_label_3
_geom_angle
C12 O1 C8 108.7(3)
C2 C1 C6 119.0(4)
C2 C1 C10 119.0(4)
C6 C1 C10 121.9(4)
C1 C2 H2 118.9
C3 C2 C1 122.1(5)
C3 C2 H2 118.9
C2 C3 H3 120.5
C4 C3 C2 119.1(5)
C4 C3 H3 120.5
C3 C4 H4 120.0
C3 C4 C5 120.0(5)
C5 C4 H4 120.0
C4 C5 H5 118.9
C4 C5 C6 122.2(5)
C6 C5 H5 118.9
C1 C6 C7 121.8(3)
C5 C6 C1 117.7(4)
C5 C6 C7 120.5(4)
C6 C7 C13 120.7(3)
C8 C7 C6 110.6(3)
C8 C7 C13 117.0(3)
C8 C7 C14 121.6(3)
C14 C7 C6 119.4(3)
C14 C7 C13 59.0(3)
O1 C8 C7 113.1(3)
O1 C8 H8 108.9
O1 C8 C9 104.5(3)
C7 C8 H8 108.9
C9 C8 C7 112.4(3)
C9 C8 H8 108.9
C8 C9 H9 107.2
C8 C9 C10 109.5(3)
C8 C9 C11 101.4(3)
C10 C9 H9 107.2
C10 C9 C11 123.3(4)
C11 C9 H9 107.2
C1 C10 H10A 109.7
C1 C10 H10B 109.7
C9 C10 C1 109.7(3)
C9 C10 H10A 109.7
C9 C10 H10B 109.7
H10A C10 H10B 108.2
C9 C11 H11A 111.2
C9 C11 H11B 111.2
H11A C11 H11B 109.1
C12 C11 C9 102.9(3)
C12 C11 H11A 111.2
C12 C11 H11B 111.2
O1 C12 C11 108.7(4)
O2 C12 O1 120.1(4)
O2 C12 C11 131.1(4)
C7 C13 H13A 117.7
C7 C13 H13B 117.7
H13A C13 H13B 114.9
C14 C13 C7 60.4(3)
C14 C13 H13A 117.7
C14 C13 H13B 117.7
C7 C14 H14A 117.7
C7 C14 H14B 117.7
C13 C14 C7 60.6(3)
C13 C14 H14A 117.7
C13 C14 H14B 117.7
H14A C14 H14B 114.8

loop_
_geom_bond_atom_site_label_1
_geom_bond_atom_site_label_2
_geom_bond_distance
O1 C8 1.463(5)
O1 C12 1.365(5)
O2 C12 1.199(5)
C1 C2 1.393(6)
C1 C6 1.396(5)
C1 C10 1.528(6)
C2 H2 0.9300
C2 C3 1.374(7)
C3 H3 0.9300
C3 C4 1.364(7)
C4 H4 0.9300
C4 C5 1.375(6)
C5 H5 0.9300
C5 C6 1.395(6)
C6 C7 1.504(5)
C7 C8 1.499(5)
C7 C13 1.507(5)
C7 C14 1.503(6)
C8 H8 0.9800
C8 C9 1.476(5)
C9 H9 0.9800
C9 C10 1.492(6)
C9 C11 1.515(6)
C10 H10A 0.9700
C10 H10B 0.9700
C11 H11A 0.9700
C11 H11B 0.9700
C11 C12 1.492(6)
C13 H13A 0.9700
C13 H13B 0.9700
C13 C14 1.483(6)
C14 H14A 0.9700
C14 H14B 0.9700

loop_
_geom_torsion_atom_site_label_1
_geom_torsion_atom_site_label_2
_geom_torsion_atom_site_label_3
_geom_torsion_atom_site_label_4
_geom_torsion
O1 C8 C9 C10 -167.9(3)
O1 C8 C9 C11 -36.2(4)
C1 C2 C3 C4 -0.6(7)
C1 C6 C7 C8 12.0(5)
C1 C6 C7 C13 153.9(4)
C1 C6 C7 C14 -136.7(4)
C2 C1 C6 C5 0.5(5)
C2 C1 C6 C7 178.2(4)
C2 C1 C10 C9 -158.4(4)
C2 C3 C4 C5 1.0(7)
C3 C4 C5 C6 -0.6(7)
C4 C5 C6 C1 -0.2(6)
C4 C5 C6 C7 -177.9(4)
C5 C6 C7 C8 -170.4(3)
C5 C6 C7 C13 -28.5(6)
C5 C6 C7 C14 40.9(5)
C6 C1 C2 C3 -0.1(6)
C6 C1 C10 C9 18.7(5)
C6 C7 C8 O1 -164.4(3)
C6 C7 C8 C9 -46.4(5)
C6 C7 C13 C14 108.1(4)
C6 C7 C14 C13 -110.2(4)
C7 C8 C9 C10 69.2(5)
C7 C8 C9 C11 -159.1(3)
C8 O1 C12 O2 174.2(4)
C8 O1 C12 C11 -3.6(5)
C8 C7 C13 C14 -112.3(4)
C8 C7 C14 C13 104.6(4)
C8 C9 C10 C1 -51.6(5)
C8 C9 C11 C12 33.6(4)
C9 C11 C12 O1 -19.2(5)
C9 C11 C12 O2 163.3(5)
C10 C1 C2 C3 177.0(4)
C10 C1 C6 C5 -176.5(4)
C10 C1 C6 C7 1.2(5)
C10 C9 C11 C12 156.3(4)
C11 C9 C10 C1 -170.5(4)
C12 O1 C8 C7 148.3(3)
C12 O1 C8 C9 25.8(4)
C13 C7 C8 O1 52.2(5)
C13 C7 C8 C9 170.1(4)
C14 C7 C8 O1 -16.5(5)
C14 C7 C8 C9 101.5(5)
